data_4326749
loop_
_publ_author_name
'Ting Zhu'
'Truman C. Wambach'
'Michael D. Fryzuk'

_publ_contact_author_email fryzuk@chem.ubc.ca
_publ_contact_author_name 'Michael D. Fryzuk'
_publ_section_title
;
 New Cyclopentenyl-Linked [NPN] Ligands and Their Coordination Chemistry
 with Zirconium: Synthesis of a Dinuclear Side-On-Bound Dinitrogen Complex
;
_journal_name_full 'Inorganic Chemistry'
_journal_page_first 11212
_journal_page_last 11221
_journal_paper_doi 10.1021/ic201762r
_journal_volume 50
_journal_year 2011
_chemical_formula_moiety ' C32 H35 Cl2 N2 P Zr, 2(C3 H3)'
_chemical_formula_sum 'C38 H41 Cl2 N2 P Zr'
_chemical_formula_weight 718.86
_chemical_name_common Cy5[NPN]DMPZrCl2
_chemical_name_systematic
;
 ?
;
_space_group_IT_number 62
_symmetry_cell_setting orthorhombic
_symmetry_space_group_name_Hall '-P 2n 2ac'
_symmetry_space_group_name_H-M 'P c m n'
_atom_sites_solution_hydrogens geom
_atom_sites_solution_primary direct
_atom_sites_solution_secondary difmap
_audit_creation_method SHELXL-97
_cell_angle_alpha 90.00
_cell_angle_beta 90.00
_cell_angle_gamma 90.00
_cell_formula_units_Z 4
_cell_length_a 12.976(4)
_cell_length_b 14.267(5)
_cell_length_c 19.098(7)
_cell_measurement_reflns_used 4289
_cell_measurement_temperature 293(2)
_cell_measurement_theta_max 27.890
_cell_measurement_theta_min 2.375
_cell_volume 3536(2)
_computing_structure_refinement 'SHELXL-97 (Sheldrick, 2008)'
_diffrn_ambient_temperature 293(2)
_diffrn_measured_fraction_theta_full 1.000
_diffrn_measured_fraction_theta_max 1.000
_diffrn_measurement_device_type 'Bruker X8 APEX II'
_diffrn_measurement_method 'area detector'
_diffrn_radiation_monochromator graphite
_diffrn_radiation_source 'fine-focus sealed tube'
_diffrn_radiation_type MoK\a
_diffrn_radiation_wavelength 0.71069
_diffrn_reflns_av_R_equivalents 0.0234
_diffrn_reflns_av_sigmaI/netI 0.0112
_diffrn_reflns_limit_h_max 16
_diffrn_reflns_limit_h_min -17
_diffrn_reflns_limit_k_max 16
_diffrn_reflns_limit_k_min -18
_diffrn_reflns_limit_l_max 25
_diffrn_reflns_limit_l_min -19
_diffrn_reflns_number 46631
_diffrn_reflns_theta_full 27.89
_diffrn_reflns_theta_max 27.89
_diffrn_reflns_theta_min 1.90
_exptl_absorpt_coefficient_mu .536
_exptl_absorpt_correction_T_max 0.8346
_exptl_absorpt_correction_T_min 0.8142
_exptl_absorpt_correction_type multi-scan
_exptl_crystal_colour orange
_exptl_crystal_density_diffrn 1.350
_exptl_crystal_description prism
_exptl_crystal_F_000 1488
_exptl_crystal_size_max 0.40
_exptl_crystal_size_mid 0.40
_exptl_crystal_size_min 0.35
_refine_diff_density_max 0.339
_refine_diff_density_min -0.306
_refine_diff_density_rms 0.047
_refine_ls_extinction_method none
_refine_ls_goodness_of_fit_ref 1.053
_refine_ls_hydrogen_treatment constr
_refine_ls_matrix_type full
_refine_ls_number_parameters 219
_refine_ls_number_reflns 4392
_refine_ls_number_restraints 0
_refine_ls_restrained_S_all 1.053
_refine_ls_R_factor_all 0.0260
_refine_ls_R_factor_gt 0.0216
_refine_ls_shift/su_max 0.005
_refine_ls_shift/su_mean 0.000
_refine_ls_structure_factor_coef Fsqd
_refine_ls_weighting_details 'calc w=1/[\s^2^(Fo^2^)+(0.0302P)^2^+1.5396P] where P=(Fo^2^+2Fc^2^)/3'
_refine_ls_weighting_scheme calc
_refine_ls_wR_factor_gt 0.0590
_refine_ls_wR_factor_ref 0.0610
_reflns_number_gt 3953
_reflns_number_total 4392
_reflns_threshold_expression >2\s(I)
_cod_data_source_file ic201762r_si_002_2.cif
_cod_data_source_block mf770_0m
_cod_original_formula_sum ' C38 H41 Cl2 N2 P Zr'
_cod_database_code 4326749

loop_
_symmetry_equiv_pos_as_xyz
'x, y, z'
'-x+1/2, -y+1/2, z+1/2'
'x+1/2, -y, -z+1/2'
'-x, y+1/2, -z'
'-x, -y, -z'
'x-1/2, y-1/2, -z-1/2'
'-x-1/2, y, z-1/2'
'x, -y-1/2, z'

loop_
_atom_site_label
_atom_site_type_symbol
_atom_site_fract_x
_atom_site_fract_y
_atom_site_fract_z
_atom_site_U_iso_or_equiv
_atom_site_adp_type
_atom_site_occupancy
_atom_site_symmetry_multiplicity
_atom_site_calc_flag
_atom_site_refinement_flags
Zr1 Zr 0.136884(12) 0.2500 0.101139(8) 0.01827(5) Uani 1 2 d S
Cl1 Cl -0.04623(3) 0.2500 0.11397(3) 0.03356(11) Uani 1 2 d S
P1 P 0.14541(3) 0.2500 0.24600(2) 0.01795(9) Uani 1 2 d S
Cl2 Cl 0.15268(5) 0.2500 -0.02453(2) 0.03787(12) Uani 1 2 d S
N1 N 0.20408(7) 0.37660(7) 0.13086(5) 0.02051(19) Uani 1 1 d .
C2 C 0.21901(9) 0.35340(8) 0.25695(6) 0.0207(2) Uani 1 1 d .
C6 C 0.21020(9) 0.44872(8) 0.07758(6) 0.0219(2) Uani 1 1 d .
C11 C 0.29569(10) 0.45282(9) 0.03302(6) 0.0275(3) Uani 1 1 d .
C5 C 0.29939(11) 0.48992(9) 0.21331(7) 0.0299(3) Uani 1 1 d .
H9A H 0.2715 0.5443 0.1894 0.036 Uiso 1 1 calc R
H9B H 0.3709 0.4817 0.2000 0.036 Uiso 1 1 calc R
C14 C 0.04716(13) 0.2500 0.31342(8) 0.0215(3) Uani 1 2 d S
C1 C 0.23681(9) 0.40294(8) 0.19787(6) 0.0205(2) Uani 1 1 d .
C7 C 0.12981(10) 0.51372(9) 0.07202(7) 0.0287(3) Uani 1 1 d .
C10 C 0.29722(12) 0.52235(11) -0.01839(7) 0.0371(3) Uani 1 1 d .
H13 H 0.3529 0.5258 -0.0489 0.045 Uiso 1 1 calc R
C3 C 0.27033(11) 0.39826(9) 0.31961(6) 0.0283(3) Uani 1 1 d .
H14A H 0.3349 0.3676 0.3309 0.034 Uiso 1 1 calc R
H14B H 0.2257 0.3973 0.3604 0.034 Uiso 1 1 calc R
C15 C 0.00779(10) 0.16570(10) 0.33879(7) 0.0287(3) Uani 1 1 d .
H15 H 0.0323 0.1091 0.3213 0.034 Uiso 1 1 calc R
C16 C -0.06799(11) 0.16602(11) 0.39008(7) 0.0352(3) Uani 1 1 d .
H16 H -0.0938 0.1096 0.4071 0.042 Uiso 1 1 calc R
C17 C -0.10529(15) 0.2500 0.41602(10) 0.0365(5) Uani 1 2 d S
H17 H -0.1554 0.2500 0.4509 0.044 Uiso 1 2 calc SR
C8 C 0.13547(13) 0.58200(11) 0.02003(8) 0.0401(3) Uani 1 1 d .
H18 H 0.0826 0.6256 0.0156 0.048 Uiso 1 1 calc R
C9 C 0.21804(14) 0.58579(11) -0.02478(7) 0.0430(4) Uani 1 1 d .
H19 H 0.2204 0.6314 -0.0595 0.052 Uiso 1 1 calc R
C4 C 0.28785(12) 0.49889(10) 0.29306(7) 0.0345(3) Uani 1 1 d .
H20A H 0.2296 0.5386 0.3048 0.041 Uiso 1 1 calc R
H20B H 0.3496 0.5255 0.3136 0.041 Uiso 1 1 calc R
C13 C 0.38407(12) 0.38601(12) 0.03976(9) 0.0431(4) Uani 1 1 d .
H21A H 0.3717 0.3321 0.0109 0.065 Uiso 1 1 calc R
H21B H 0.3907 0.3668 0.0877 0.065 Uiso 1 1 calc R
H21C H 0.4464 0.4163 0.0250 0.065 Uiso 1 1 calc R
C18 C 0.5055(2) 0.2500 0.23020(19) 0.0667(8) Uani 1 2 d S
H22 H 0.4351 0.2500 0.2212 0.080 Uiso 1 2 calc SR
C20 C 0.6442(2) 0.2500 0.31139(15) 0.0547(6) Uani 1 2 d S
H23 H 0.6676 0.2500 0.3574 0.066 Uiso 1 2 calc SR
C22 C 0.6797(2) 0.2500 0.18940(14) 0.0487(6) Uani 1 2 d S
H24 H 0.7269 0.2500 0.1528 0.058 Uiso 1 2 calc SR
C19 C 0.5406(2) 0.2500 0.29784(17) 0.0577(7) Uani 1 2 d S
H25 H 0.4938 0.2500 0.3347 0.069 Uiso 1 2 calc SR
C21 C 0.71355(19) 0.2500 0.25731(14) 0.0481(6) Uani 1 2 d S
H26 H 0.7839 0.2500 0.2667 0.058 Uiso 1 2 calc SR
C23 C 0.5749(2) 0.2500 0.17529(16) 0.0619(7) Uani 1 2 d S
H27 H 0.5515 0.2500 0.1293 0.074 Uiso 1 2 calc SR
C12 C 0.03962(11) 0.51169(11) 0.12131(9) 0.0407(3) Uani 1 1 d .
H28A H 0.0622 0.5283 0.1675 0.061 Uiso 1 1 calc R
H28B H 0.0105 0.4498 0.1221 0.061 Uiso 1 1 calc R
H28C H -0.0116 0.5556 0.1058 0.061 Uiso 1 1 calc R

loop_
_atom_site_aniso_label
_atom_site_aniso_U_11
_atom_site_aniso_U_22
_atom_site_aniso_U_33
_atom_site_aniso_U_23
_atom_site_aniso_U_13
_atom_site_aniso_U_12
Zr1 0.02312(9) 0.01810(9) 0.01358(8) 0.000 -0.00189(5) 0.000
Cl1 0.0233(2) 0.0359(3) 0.0415(3) 0.000 -0.00620(18) 0.000
P1 0.0235(2) 0.01696(19) 0.01345(18) 0.000 0.00160(14) 0.000
Cl2 0.0617(3) 0.0369(3) 0.01508(19) 0.000 0.00042(19) 0.000
N1 0.0257(5) 0.0199(5) 0.0159(4) 0.0021(4) 0.0008(4) -0.0018(4)
C2 0.0252(6) 0.0189(5) 0.0179(5) -0.0015(4) -0.0010(4) -0.0008(4)
C6 0.0300(6) 0.0196(5) 0.0162(5) 0.0007(4) -0.0009(4) -0.0049(5)
C11 0.0345(6) 0.0277(6) 0.0203(5) -0.0022(5) 0.0026(5) -0.0085(5)
C5 0.0363(7) 0.0259(6) 0.0274(6) 0.0017(5) -0.0038(5) -0.0106(5)
C14 0.0226(8) 0.0271(8) 0.0147(7) 0.000 0.0008(6) 0.000
C1 0.0220(5) 0.0196(5) 0.0199(5) -0.0005(4) -0.0002(4) -0.0013(4)
C7 0.0356(7) 0.0233(6) 0.0271(6) -0.0002(5) -0.0054(5) 0.0000(5)
C10 0.0514(9) 0.0411(8) 0.0189(6) 0.0004(6) 0.0043(6) -0.0206(7)
C3 0.0378(7) 0.0264(6) 0.0206(6) -0.0011(5) -0.0071(5) -0.0029(5)
C15 0.0331(6) 0.0287(6) 0.0244(6) -0.0017(5) 0.0035(5) -0.0058(5)
C16 0.0339(7) 0.0447(8) 0.0271(7) 0.0036(6) 0.0043(5) -0.0137(6)
C17 0.0259(9) 0.0621(14) 0.0213(9) 0.000 0.0057(7) 0.000
C8 0.0542(9) 0.0284(7) 0.0377(8) 0.0080(6) -0.0138(7) 0.0012(6)
C9 0.0676(10) 0.0339(8) 0.0275(7) 0.0129(6) -0.0125(7) -0.0129(7)
C4 0.0491(8) 0.0271(7) 0.0273(6) -0.0020(5) -0.0106(6) -0.0092(6)
C13 0.0351(7) 0.0427(9) 0.0516(9) -0.0002(7) 0.0168(7) -0.0010(7)
C18 0.0352(13) 0.0670(19) 0.098(2) 0.000 -0.0032(14) 0.000
C20 0.0650(17) 0.0488(15) 0.0503(15) 0.000 0.0000(12) 0.000
C22 0.0483(13) 0.0414(13) 0.0562(14) 0.000 0.0120(11) 0.000
C19 0.0564(16) 0.0478(15) 0.0690(18) 0.000 0.0211(14) 0.000
C21 0.0403(12) 0.0378(12) 0.0662(16) 0.000 -0.0029(11) 0.000
C23 0.0609(17) 0.0675(19) 0.0574(17) 0.000 -0.0124(13) 0.000
C12 0.0354(8) 0.0334(8) 0.0532(9) -0.0015(7) 0.0043(7) 0.0082(6)

loop_
_atom_type_symbol
_atom_type_description
_atom_type_scat_dispersion_real
_atom_type_scat_dispersion_imag
_atom_type_scat_source
C C 0.0033 0.0016 'International Tables Vol C Tables 4.2.6.8 and 6.1.1.4'
H H 0.0000 0.0000 'International Tables Vol C Tables 4.2.6.8 and 6.1.1.4'
N N 0.0061 0.0033 'International Tables Vol C Tables 4.2.6.8 and 6.1.1.4'
P P 0.1023 0.0942 'International Tables Vol C Tables 4.2.6.8 and 6.1.1.4'
Cl Cl 0.1484 0.1585 'International Tables Vol C Tables 4.2.6.8 and 6.1.1.4'
Zr Zr -2.9673 0.5597 'International Tables Vol C Tables 4.2.6.8 and 6.1.1.4'

loop_
_geom_angle_atom_site_label_1
_geom_angle_atom_site_label_2
_geom_angle_atom_site_label_3
_geom_angle
_geom_angle_site_symmetry_1
_geom_angle_site_symmetry_3
N1 Zr1 N1 120.12(6) . 8_565
N1 Zr1 Cl1 112.84(3) . .
N1 Zr1 Cl1 112.84(3) 8_565 .
N1 Zr1 Cl2 103.63(3) . .
N1 Zr1 Cl2 103.63(3) 8_565 .
Cl1 Zr1 Cl2 100.771(19) . .
N1 Zr1 P1 73.22(3) . .
N1 Zr1 P1 73.22(3) 8_565 .
Cl1 Zr1 P1 86.401(16) . .
Cl2 Zr1 P1 172.828(18) . .
C2 P1 C2 112.94(8) . 8_565
C2 P1 C14 107.20(5) . .
C2 P1 C14 107.20(5) 8_565 .
C2 P1 Zr1 98.02(4) . .
C2 P1 Zr1 98.02(4) 8_565 .
C14 P1 Zr1 132.99(6) . .
C1 N1 C6 115.76(10) . .
C1 N1 Zr1 127.48(7) . .
C6 N1 Zr1 116.56(7) . .
C1 C2 C3 111.36(11) . .
C1 C2 P1 115.45(9) . .
C3 C2 P1 133.16(9) . .
C11 C6 C7 121.13(12) . .
C11 C6 N1 120.01(11) . .
C7 C6 N1 118.87(11) . .
C10 C11 C6 117.95(13) . .
C10 C11 C13 120.15(13) . .
C6 C11 C13 121.90(12) . .
C1 C5 C4 102.08(10) . .
C1 C5 H9A 111.4 . .
C4 C5 H9A 111.4 . .
C1 C5 H9B 111.4 . .
C4 C5 H9B 111.4 . .
H9A C5 H9B 109.2 . .
C15 C14 C15 119.30(16) 8_565 .
C15 C14 P1 120.33(8) 8_565 .
C15 C14 P1 120.33(8) . .
C2 C1 N1 124.83(11) . .
C2 C1 C5 111.00(10) . .
N1 C1 C5 124.16(10) . .
C8 C7 C6 118.56(13) . .
C8 C7 C12 120.08(13) . .
C6 C7 C12 121.35(12) . .
C9 C10 C11 121.32(13) . .
C9 C10 H13 119.3 . .
C11 C10 H13 119.3 . .
C2 C3 C4 101.48(10) . .
C2 C3 H14A 111.5 . .
C4 C3 H14A 111.5 . .
C2 C3 H14B 111.5 . .
C4 C3 H14B 111.5 . .
H14A C3 H14B 109.3 . .
C16 C15 C14 120.15(13) . .
C16 C15 H15 119.9 . .
C14 C15 H15 119.9 . .
C17 C16 C15 120.21(14) . .
C17 C16 H16 119.9 . .
C15 C16 H16 119.9 . .
C16 C17 C16 119.94(17) 8_565 .
C16 C17 H17 120.0 8_565 .
C16 C17 H17 120.0 . .
C9 C8 C7 120.88(14) . .
C9 C8 H18 119.6 . .
C7 C8 H18 119.6 . .
C8 C9 C10 120.14(13) . .
C8 C9 H19 119.9 . .
C10 C9 H19 119.9 . .
C5 C4 C3 105.27(10) . .
C5 C4 H20A 110.7 . .
C3 C4 H20A 110.7 . .
C5 C4 H20B 110.7 . .
C3 C4 H20B 110.7 . .
H20A C4 H20B 108.8 . .
C11 C13 H21A 109.5 . .
C11 C13 H21B 109.5 . .
H21A C13 H21B 109.5 . .
C11 C13 H21C 109.5 . .
H21A C13 H21C 109.5 . .
H21B C13 H21C 109.5 . .
C19 C18 C23 119.9(3) . .
C19 C18 H22 120.0 . .
C23 C18 H22 120.0 . .
C19 C20 C21 120.2(3) . .
C19 C20 H23 119.9 . .
C21 C20 H23 119.9 . .
C21 C22 C23 119.9(2) . .
C21 C22 H24 120.0 . .
C23 C22 H24 120.0 . .
C20 C19 C18 120.3(3) . .
C20 C19 H25 119.8 . .
C18 C19 H25 119.8 . .
C22 C21 C20 120.2(2) . .
C22 C21 H26 119.9 . .
C20 C21 H26 119.9 . .
C18 C23 C22 119.5(3) . .
C18 C23 H27 120.3 . .
C22 C23 H27 120.3 . .
C7 C12 H28A 109.5 . .
C7 C12 H28B 109.5 . .
H28A C12 H28B 109.5 . .
C7 C12 H28C 109.5 . .
H28A C12 H28C 109.5 . .
H28B C12 H28C 109.5 . .

loop_
_geom_bond_atom_site_label_1
_geom_bond_atom_site_label_2
_geom_bond_distance
_geom_bond_site_symmetry_2
Zr1 N1 2.0845(11) .
Zr1 N1 2.0845(11) 8_565
Zr1 Cl1 2.3887(9) .
Zr1 Cl2 2.4088(10) .
Zr1 P1 2.7688(11) .
P1 C2 1.7698(13) .
P1 C2 1.7698(12) 8_565
P1 C14 1.8119(17) .
N1 C1 1.3999(15) .
N1 C6 1.4492(15) .
C2 C1 1.3512(16) .
C2 C3 1.5117(16) .
C6 C11 1.3995(17) .
C6 C7 1.3998(18) .
C11 C10 1.3958(19) .
C11 C13 1.497(2) .
C5 C1 1.5121(17) .
C5 C4 1.5358(19) .
C5 H9A 0.9700 .
C5 H9B 0.9700 .
C14 C15 1.3937(16) 8_565
C14 C15 1.3937(16) .
C7 C8 1.393(2) .
C7 C12 1.502(2) .
C10 C9 1.375(2) .
C10 H13 0.9300 .
C3 C4 1.5395(19) .
C3 H14A 0.9700 .
C3 H14B 0.9700 .
C15 C16 1.3878(18) .
C15 H15 0.9300 .
C16 C17 1.3840(19) .
C16 H16 0.9300 .
C17 C16 1.3840(19) 8_565
C17 H17 0.9300 .
C8 C9 1.372(2) .
C8 H18 0.9300 .
C9 H19 0.9300 .
C4 H20A 0.9700 .
C4 H20B 0.9700 .
C13 H21A 0.9600 .
C13 H21B 0.9600 .
C13 H21C 0.9600 .
C18 C19 1.370(4) .
C18 C23 1.383(4) .
C18 H22 0.9300 .
C20 C19 1.369(4) .
C20 C21 1.370(4) .
C20 H23 0.9300 .
C22 C21 1.369(4) .
C22 C23 1.385(4) .
C22 H24 0.9300 .
C19 H25 0.9300 .
C21 H26 0.9300 .
C23 H27 0.9300 .
C12 H28A 0.9600 .
C12 H28B 0.9600 .
C12 H28C 0.9600 .

loop_
_geom_torsion_atom_site_label_1
_geom_torsion_atom_site_label_2
_geom_torsion_atom_site_label_3
_geom_torsion_atom_site_label_4
_geom_torsion
_geom_torsion_site_symmetry_1
_geom_torsion_site_symmetry_4
N1 Zr1 P1 C2 -7.50(5) . .
N1 Zr1 P1 C2 122.17(5) 8_565 .
Cl1 Zr1 P1 C2 -122.67(4) . .
Cl2 Zr1 P1 C2 57.33(4) . .
N1 Zr1 P1 C2 -122.17(5) . 8_565
N1 Zr1 P1 C2 7.50(5) 8_565 8_565
Cl1 Zr1 P1 C2 122.67(4) . 8_565
Cl2 Zr1 P1 C2 -57.33(4) . 8_565
N1 Zr1 P1 C14 115.16(3) . .
N1 Zr1 P1 C14 -115.16(3) 8_565 .
Cl1 Zr1 P1 C14 0.0 . .
Cl2 Zr1 P1 C14 180.0 . .
N1 Zr1 N1 C1 -49.20(12) 8_565 .
Cl1 Zr1 N1 C1 87.79(10) . .
Cl2 Zr1 N1 C1 -164.10(9) . .
P1 Zr1 N1 C1 9.22(9) . .
N1 Zr1 N1 C6 136.28(7) 8_565 .
Cl1 Zr1 N1 C6 -86.73(8) . .
Cl2 Zr1 N1 C6 21.37(8) . .
P1 Zr1 N1 C6 -165.30(8) . .
C2 P1 C2 C1 109.30(9) 8_565 .
C14 P1 C2 C1 -132.84(10) . .
Zr1 P1 C2 C1 7.03(10) . .
C2 P1 C2 C3 -68.62(15) 8_565 .
C14 P1 C2 C3 49.24(14) . .
Zr1 P1 C2 C3 -170.90(12) . .
C1 N1 C6 C11 96.40(13) . .
Zr1 N1 C6 C11 -88.42(12) . .
C1 N1 C6 C7 -83.29(14) . .
Zr1 N1 C6 C7 91.89(12) . .
C7 C6 C11 C10 -1.58(18) . .
N1 C6 C11 C10 178.74(11) . .
C7 C6 C11 C13 177.86(13) . .
N1 C6 C11 C13 -1.82(18) . .
C2 P1 C14 C15 30.28(15) . 8_565
C2 P1 C14 C15 151.82(12) 8_565 8_565
Zr1 P1 C14 C15 -88.95(13) . 8_565
C2 P1 C14 C15 -151.82(12) . .
C2 P1 C14 C15 -30.28(15) 8_565 .
Zr1 P1 C14 C15 88.95(13) . .
C3 C2 C1 N1 176.50(11) . .
P1 C2 C1 N1 -1.88(16) . .
C3 C2 C1 C5 -2.08(15) . .
P1 C2 C1 C5 179.55(9) . .
C6 N1 C1 C2 166.46(11) . .
Zr1 N1 C1 C2 -8.10(17) . .
C6 N1 C1 C5 -15.15(16) . .
Zr1 N1 C1 C5 170.29(9) . .
C4 C5 C1 C2 -16.31(14) . .
C4 C5 C1 N1 165.11(11) . .
C11 C6 C7 C8 1.25(19) . .
N1 C6 C7 C8 -179.06(12) . .
C11 C6 C7 C12 -177.86(12) . .
N1 C6 C7 C12 1.82(18) . .
C6 C11 C10 C9 0.79(19) . .
C13 C11 C10 C9 -178.65(14) . .
C1 C2 C3 C4 19.45(14) . .
P1 C2 C3 C4 -162.57(11) . .
C15 C14 C15 C16 -1.6(3) 8_565 .
P1 C14 C15 C16 -179.54(11) . .
C14 C15 C16 C17 0.4(2) . .
C15 C16 C17 C16 0.9(3) . 8_565
C6 C7 C8 C9 -0.1(2) . .
C12 C7 C8 C9 179.01(14) . .
C7 C8 C9 C10 -0.7(2) . .
C11 C10 C9 C8 0.3(2) . .
C1 C5 C4 C3 27.65(14) . .
C2 C3 C4 C5 -28.62(14) . .
C21 C20 C19 C18 0.0 . .
C23 C18 C19 C20 0.0 . .
C23 C22 C21 C20 0.0 . .
C19 C20 C21 C22 0.0 . .
C19 C18 C23 C22 0.0 . .
C21 C22 C23 C18 0.0 . .
